data_7009448
loop_
_publ_author_name
'Lobbia, Giancarlo Gioia'
'Pellei, Maura'
'Pettinari, Claudio'
'Santini, Carlo'
'Skelton, Brian W.'
'White, Allan H.'

_publ_section_title
;
 Solution and solid-state structural properties of silver(I)
 dihydrobis(pyrazolyl)borate compounds with tertiary mono(phosphine)
 ligands&#x200A;&#x2020;
;
_journal_issue 13
_journal_name_full 'Journal of the Chemical Society, Dalton Transactions'
_journal_page_first 2123
_journal_paper_doi 10.1039/b001168l
_journal_year 2000
_chemical_formula_sum 'C28 H49 Ag B N4 P'
_chemical_formula_weight 591.38
_space_group_IT_number 61
_symmetry_cell_setting orthorhombic
_symmetry_space_group_name_Hall '-P 2ac 2ab'
_symmetry_space_group_name_H-M 'P b c a'
_cell_angle_alpha 90.00000
_cell_angle_beta 90.00000
_cell_angle_gamma 90.00000
_cell_formula_units_Z 8
_cell_length_a 12.7120(10)
_cell_length_b 18.682(2)
_cell_length_c 25.410(2)
_cell_measurement_reflns_used 8192
_cell_measurement_temperature 150
_cell_measurement_theta_max 28
_cell_measurement_theta_min 2
_cell_volume 6034.5(9)
_computing_cell_refinement 'Siemens SAINT (Siemens, 1995)'
_computing_data_collection 'Siemens SMART (Siemens, 1995)'
_computing_data_reduction 'xtal ADDREF SORTRF'
_computing_molecular_graphics xtal
_computing_publication_material 'xtal BONDLA CIFIO'
_computing_structure_refinement 'xtal CRYLSQ'
_computing_structure_solution xtal
_diffrn_ambient_temperature 150
_diffrn_measurement_device_type
;
Bruker SMART CCD diffractometer
;
_diffrn_measurement_method '\w scans'
_diffrn_radiation_detector 'CCD area detector'
_diffrn_radiation_monochromator graphite
_diffrn_radiation_source 'sealed tube'
_diffrn_radiation_type 'Mo K\a'
_diffrn_radiation_wavelength .71073
_diffrn_reflns_av_R_equivalents .028
_diffrn_reflns_av_sigmaI/netI .033
_diffrn_reflns_limit_h_max 17
_diffrn_reflns_limit_h_min 0
_diffrn_reflns_limit_k_max 25
_diffrn_reflns_limit_k_min 0
_diffrn_reflns_limit_l_max 34
_diffrn_reflns_limit_l_min 0
_diffrn_reflns_number 58108
_diffrn_reflns_theta_max 29.17
_diffrn_reflns_theta_min 1.6
_diffrn_standards_decay_% 0
_exptl_absorpt_coefficient_mu .743
_exptl_absorpt_correction_T_max .862
_exptl_absorpt_correction_T_min .696
_exptl_absorpt_correction_type multi-scan
_exptl_absorpt_process_details
;
 SADABS; Sheldrick, 1996
;
_exptl_crystal_colour colourless
_exptl_crystal_density_diffrn 1.302
_exptl_crystal_description flake
_exptl_crystal_F_000 2496
_exptl_crystal_size_max .5
_exptl_crystal_size_mid .38
_exptl_crystal_size_min .1
_refine_diff_density_max .706
_refine_diff_density_min -.616
_refine_ls_extinction_coef 1951(441)
_refine_ls_extinction_expression 'Eq22 p292 "Cryst. Comp." Munksgaard 1970'
_refine_ls_extinction_method Zachariasen
_refine_ls_goodness_of_fit_all 1.178
_refine_ls_goodness_of_fit_ref 1.229
_refine_ls_hydrogen_treatment refall
_refine_ls_matrix_type full
_refine_ls_number_constraints 0
_refine_ls_number_parameters 513
_refine_ls_number_reflns 6604
_refine_ls_number_restraints 0
_refine_ls_R_factor_all .04
_refine_ls_R_factor_gt .031
_refine_ls_shift/su_max .089
_refine_ls_shift/su_mean .002
_refine_ls_structure_factor_coef F
_refine_ls_weighting_scheme calc
_refine_ls_wR_factor_all .047
_refine_ls_wR_factor_ref .045
_reflns_d_resolution_high .729
_reflns_d_resolution_low 12.673
_reflns_Friedel_coverage 0
_reflns_limit_h_max 17
_reflns_limit_h_min 0
_reflns_limit_k_max 25
_reflns_limit_k_min 0
_reflns_limit_l_max 34
_reflns_limit_l_min 0
_reflns_number_gt 6604
_reflns_number_total 7754
_reflns_threshold_expression 'F    > 4.00 sig(F   )'
_cod_data_source_file b001168l.txt
_cod_data_source_block cpbpcy
_cod_original_sg_symbol_Hall -p_2ac_2ab
_cod_original_sg_symbol_H-M P_b_c_a
_cod_original_formula_sum 'C28 H49 Ag1 B1 N4 P1'
_cod_database_code 7009448

loop_
_symmetry_equiv_pos_as_xyz
+x,+y,+z
1/2-x,-y,1/2+z
1/2+x,1/2-y,-z
-x,1/2+y,1/2-z
-x,-y,-z
1/2+x,+y,1/2-z
1/2-x,1/2+y,+z
+x,1/2-y,1/2+z

loop_
_atom_site_label
_atom_site_fract_x
_atom_site_fract_y
_atom_site_fract_z
_atom_site_U_iso_or_equiv
_atom_site_adp_type
_atom_site_calc_flag
_atom_site_calc_attached_atom
_atom_site_occupancy
_atom_site_disorder_assembly
_atom_site_disorder_group
Ag .568227(14) .258911(9) .121763(7) .02521(10) Uani ? ? 1.00000 ? ?
B .7969(2) .30808(17) .14450(11) .0318(14) Uani ? ? 1.00000 ? ?
N11 .80420(17) .25304(11) .09880(8) .0278(10) Uani ? ? 1.00000 ? ?
N12 .71553(16) .21622(11) .08404(8) .0278(10) Uani ? ? 1.00000 ? ?
C13 .7432(2) .17222(13) .04506(9) .0318(12) Uani ? ? 1.00000 ? ?
C131 .6648(3) .12504(16) .01907(13) .0431(17) Uani ? ? 1.00000 ? ?
C14 .8507(2) .17994(15) .03484(11) .0384(15) Uani ? ? 1.00000 ? ?
C15 .8863(2) .23156(14) .06906(10) .0350(14) Uani ? ? 1.00000 ? ?
C151 .9939(3) .2632(2) .07437(17) .051(2) Uani ? ? 1.00000 ? ?
N21 .74146(17) .37678(11) .12461(8) .0291(10) Uani ? ? 1.00000 ? ?
N22 .63822(16) .37111(11) .10935(8) .0281(10) Uani ? ? 1.00000 ? ?
C23 .6079(2) .43598(13) .09330(9) .0299(12) Uani ? ? 1.00000 ? ?
C231 .4992(3) .44787(16) .07301(13) .0410(16) Uani ? ? 1.00000 ? ?
C24 .6915(2) .48457(14) .09875(10) .0335(13) Uani ? ? 1.00000 ? ?
C25 .7739(2) .44532(14) .11868(9) .0318(13) Uani ? ? 1.00000 ? ?
C251 .8832(3) .4693(2) .13247(15) .050(2) Uani ? ? 1.00000 ? ?
P1 .40599(5) .23027(3) .16113(2) .0206(3) Uani ? ? 1.00000 ? ?
C011 .41909(17) .19075(11) .22801(8) .0208(10) Uani ? ? 1.00000 ? ?
C012 .52705(19) .15504(14) .23547(9) .0273(12) Uani ? ? 1.00000 ? ?
C013 .5405(2) .12870(15) .29211(10) .0318(13) Uani ? ? 1.00000 ? ?
C014 .4528(2) .07768(15) .30763(11) .0334(13) Uani ? ? 1.00000 ? ?
C015 .3455(2) .11219(14) .30053(10) .0305(13) Uani ? ? 1.00000 ? ?
C016 .33015(18) .13990(12) .24454(9) .0242(11) Uani ? ? 1.00000 ? ?
C021 .32215(18) .31071(12) .16946(9) .0233(11) Uani ? ? 1.00000 ? ?
C022 .3779(2) .36782(13) .20313(11) .0296(13) Uani ? ? 1.00000 ? ?
C023 .3126(2) .43700(14) .20509(13) .0389(15) Uani ? ? 1.00000 ? ?
C024 .2013(3) .42351(14) .22438(13) .0423(16) Uani ? ? 1.00000 ? ?
C025 .1469(2) .36688(15) .19111(13) .0388(15) Uani ? ? 1.00000 ? ?
C026 .2102(2) .29736(13) .19022(11) .0295(12) Uani ? ? 1.00000 ? ?
C031 .32726(18) .16684(12) .12157(8) .0218(10) Uani ? ? 1.00000 ? ?
C032 .2954(2) .20146(13) .06896(9) .0297(12) Uani ? ? 1.00000 ? ?
C033 .2371(3) .14891(16) .03350(11) .0418(16) Uani ? ? 1.00000 ? ?
C034 .3017(3) .08146(18) .02401(12) .0493(18) Uani ? ? 1.00000 ? ?
C035 .3310(3) .04596(15) .07580(12) .0406(15) Uani ? ? 1.00000 ? ?
C036 .3907(2) .09820(13) .11138(10) .0283(12) Uani ? ? 1.00000 ? ?
H131a .667(3) .131(2) -.0169(18) .076(13) Uiso ? ? 1.00000 ? ?
H131b .664(3) .079(2) .0300(14) .057(10) Uiso ? ? 1.00000 ? ?
H131c .591(3) .144(2) .0260(14) .057(10) Uiso ? ? 1.00000 ? ?
H14 .891(3) .1573(17) .0090(13) .046(9) Uiso ? ? 1.00000 ? ?
H151a 1.021(4) .255(2) .107(2) .069(13) Uiso ? ? 1.00000 ? ?
H151b .992(3) .315(2) .0705(14) .058(10) Uiso ? ? 1.00000 ? ?
H151c 1.039(4) .244(2) .0476(18) .080(14) Uiso ? ? 1.00000 ? ?
H231a .471(3) .491(2) .0837(16) .077(13) Uiso ? ? 1.00000 ? ?
H231b .449(3) .409(2) .0811(16) .072(12) Uiso ? ? 1.00000 ? ?
H231c .499(3) .4481(19) .0369(14) .059(10) Uiso ? ? 1.00000 ? ?
H24 .689(2) .5347(17) .0898(12) .042(8) Uiso ? ? 1.00000 ? ?
H251a .902(3) .458(2) .1683(16) .067(12) Uiso ? ? 1.00000 ? ?
H251b .886(4) .519(3) .1302(16) .085(14) Uiso ? ? 1.00000 ? ?
H251c .935(3) .452(3) .1081(18) .085(15) Uiso ? ? 1.00000 ? ?
H1a .742(2) .2851(14) .1745(10) .027(7) Uiso ? ? 1.00000 ? ?
H1b .883(2) .3202(16) .1576(11) .040(8) Uiso ? ? 1.00000 ? ?
H011 .416(2) .2320(15) .2494(12) .030(7) Uiso ? ? 1.00000 ? ?
H012a .581(2) .1849(16) .2255(12) .038(8) Uiso ? ? 1.00000 ? ?
H012b .533(2) .1123(16) .2107(11) .035(8) Uiso ? ? 1.00000 ? ?
H013a .534(2) .1706(17) .3174(12) .041(8) Uiso ? ? 1.00000 ? ?
H013b .607(2) .1074(13) .2974(10) .021(6) Uiso ? ? 1.00000 ? ?
H014a .465(2) .0621(16) .3408(13) .040(8) Uiso ? ? 1.00000 ? ?
H014b .456(2) .0334(16) .2856(11) .032(7) Uiso ? ? 1.00000 ? ?
H015a .343(2) .1504(17) .3265(13) .045(9) Uiso ? ? 1.00000 ? ?
H015b .289(2) .0770(14) .3089(10) .027(7) Uiso ? ? 1.00000 ? ?
H016a .328(2) .0956(14) .2199(10) .021(6) Uiso ? ? 1.00000 ? ?
H016b .262(2) .1635(15) .2418(11) .035(7) Uiso ? ? 1.00000 ? ?
H021 .315(2) .3311(15) .1329(10) .026(7) Uiso ? ? 1.00000 ? ?
H022a .443(2) .3784(15) .1891(11) .031(7) Uiso ? ? 1.00000 ? ?
H022b .382(2) .3504(16) .2395(12) .041(8) Uiso ? ? 1.00000 ? ?
H023a .306(2) .4584(17) .1723(13) .043(9) Uiso ? ? 1.00000 ? ?
H023b .350(3) .4726(18) .2261(13) .051(9) Uiso ? ? 1.00000 ? ?
H024a .157(2) .4687(16) .2239(12) .041(8) Uiso ? ? 1.00000 ? ?
H024b .201(3) .4077(18) .2623(14) .053(10) Uiso ? ? 1.00000 ? ?
H025a .141(2) .3854(16) .1534(13) .043(8) Uiso ? ? 1.00000 ? ?
H025b .078(2) .3569(16) .2027(12) .037(8) Uiso ? ? 1.00000 ? ?
H026a .216(2) .2794(14) .2272(11) .029(7) Uiso ? ? 1.00000 ? ?
H026b .174(2) .2619(15) .1693(12) .035(8) Uiso ? ? 1.00000 ? ?
H031 .267(2) .1544(14) .1402(10) .021(6) Uiso ? ? 1.00000 ? ?
H032a .363(3) .2201(16) .0509(12) .043(8) Uiso ? ? 1.00000 ? ?
H032b .254(2) .2426(15) .0750(11) .029(7) Uiso ? ? 1.00000 ? ?
H033a .218(2) .1732(17) .0004(13) .044(8) Uiso ? ? 1.00000 ? ?
H033b .172(2) .1347(15) .0495(11) .033(8) Uiso ? ? 1.00000 ? ?
H034a .371(3) .0937(18) .0045(13) .052(10) Uiso ? ? 1.00000 ? ?
H034b .268(3) .0522(19) .0019(14) .054(10) Uiso ? ? 1.00000 ? ?
H035a .377(2) .0032(17) .0686(12) .044(8) Uiso ? ? 1.00000 ? ?
H035b .268(3) .0314(17) .0926(12) .042(9) Uiso ? ? 1.00000 ? ?
H036a .407(2) .0757(16) .1450(12) .035(8) Uiso ? ? 1.00000 ? ?
H036b .455(2) .1107(16) .0963(12) .035(8) Uiso ? ? 1.00000 ? ?

loop_
_atom_site_aniso_label
_atom_site_aniso_U_11
_atom_site_aniso_U_22
_atom_site_aniso_U_33
_atom_site_aniso_U_12
_atom_site_aniso_U_13
_atom_site_aniso_U_23
Ag .02348(10) .02627(10) .02589(10) -.00500(6) .00296(6) .00105(6)
B .0293(14) .0389(15) .0274(13) -.0069(12) .0023(11) .0019(11)
N11 .0255(10) .0322(11) .0258(10) -.0006(8) .0023(8) .0051(8)
N12 .0302(11) .0266(10) .0267(10) .0013(8) .0027(8) .0016(8)
C13 .0441(15) .0245(11) .0267(11) .0087(10) .0016(10) .0034(9)
C131 .060(2) .0300(14) .0389(16) .0090(13) -.0083(14) -.0048(12)
C14 .0454(16) .0353(14) .0346(14) .0170(12) .0114(12) .0077(11)
C15 .0351(14) .0369(14) .0331(13) .0103(11) .0090(11) .0135(11)
C151 .0299(15) .064(2) .059(2) .0041(14) .0131(15) .0182(18)
N21 .0305(11) .0277(10) .0293(10) -.0085(8) .0042(8) -.0034(8)
N22 .0283(10) .0262(10) .0298(10) -.0057(8) .0051(8) -.0016(8)
C23 .0409(14) .0244(11) .0246(11) -.0040(10) .0088(10) -.0040(9)
C231 .0491(18) .0312(14) .0427(16) -.0012(13) -.0035(13) -.0006(12)
C24 .0489(16) .0245(12) .0269(12) -.0092(11) .0130(11) -.0045(9)
C25 .0362(14) .0322(12) .0269(11) -.0125(11) .0118(10) -.0063(10)
C251 .0447(19) .0465(19) .058(2) -.0218(15) .0065(15) -.0065(15)
P1 .0233(3) .0172(3) .0214(3) -.0017(2) -.0001(2) .0018(2)
C011 .0247(11) .0172(9) .0206(10) -.0014(8) -.0021(8) .0015(8)
C012 .0210(11) .0304(12) .0306(12) -.0024(9) -.0028(9) .0064(10)
C013 .0273(13) .0345(13) .0335(13) -.0066(10) -.0130(10) .0099(11)
C014 .0306(14) .0333(13) .0362(14) -.0058(10) -.0081(10) .0157(11)
C015 .0296(13) .0350(13) .0269(12) -.0017(10) .0025(10) .0095(10)
C016 .0205(11) .0236(10) .0284(11) -.0016(8) -.0005(9) .0063(9)
C021 .0236(11) .0200(10) .0263(11) .0006(8) -.0014(9) .0026(8)
C022 .0339(14) .0202(11) .0348(13) -.0025(9) -.0012(11) .0003(9)
C023 .0509(17) .0197(11) .0462(16) .0012(11) -.0006(13) -.0015(11)
C024 .0506(18) .0253(13) .0511(18) .0115(12) .0063(14) -.0030(12)
C025 .0295(14) .0324(13) .0546(18) .0076(11) .0037(12) .0027(12)
C026 .0268(12) .0230(11) .0386(13) .0018(9) -.0005(10) .0018(10)
C031 .0229(11) .0221(10) .0205(10) -.0013(8) -.0013(8) .0007(8)
C032 .0360(13) .0275(12) .0255(11) .0008(10) -.0062(10) .0030(9)
C033 .056(2) .0415(15) .0283(13) .0015(13) -.0161(13) .0000(11)
C034 .071(2) .0456(17) .0317(15) .0070(16) -.0170(15) -.0149(13)
C035 .0530(18) .0278(13) .0410(15) .0045(12) -.0115(14) -.0106(11)
C036 .0313(13) .0259(11) .0278(12) .0020(10) -.0035(10) -.0034(9)

loop_
_atom_type_symbol
_atom_type_description
_atom_type_oxidation_number
_atom_type_number_in_cell
_atom_type_scat_dispersion_real
_atom_type_scat_dispersion_imag
_atom_type_scat_source
C ? 0 224 .002 .002 'Int Tables Vol IV Tables 2.2B and 2.3.1'
H ? 0 392 0 0 'Int Tables Vol IV Tables 2.2B and 2.3.1'
Ag ? 0 8 -1.085 1.101 'Int Tables Vol IV Tables 2.2B and 2.3.1'
B ? 0 8 0 .001 'Int Tables Vol IV Tables 2.2B and 2.3.1'
N ? 0 32 .004 .003 'Int Tables Vol IV Tables 2.2B and 2.3.1'
P ? 0 8 .09 .095 'Int Tables Vol IV Tables 2.2B and 2.3.1'

loop_
_diffrn_attenuator_code
_diffrn_attenuator_scale
? ?

loop_
_geom_angle_atom_site_label_1
_geom_angle_atom_site_label_2
_geom_angle_atom_site_label_3
_geom_angle_site_symmetry_1
_geom_angle_site_symmetry_2
_geom_angle_site_symmetry_3
_geom_angle
_geom_angle_publ_flag
N12 Ag N22 . . . 86.71(7) ?
N12 Ag P1 . . . 146.08(5) ?
N22 Ag P1 . . . 127.21(5) ?
N11 B N21 . . . 109.4(2) ?
N11 B H1a . . . 107.0(14) ?
N11 B H1b . . . 106.5(14) ?
N21 B H1a . . . 105.0(14) ?
N21 B H1b . . . 111.1(14) ?
H1a B H1b . . . 118(2) ?
B N11 N12 . . . 119.1(2) ?
B N11 C15 . . . 131.4(2) ?
N12 N11 C15 . . . 109.5(2) ?
Ag N12 N11 . . . 112.92(14) ?
Ag N12 C13 . . . 138.95(18) ?
N11 N12 C13 . . . 107.2(2) ?
N12 C13 C131 . . . 121.2(3) ?
N12 C13 C14 . . . 109.4(2) ?
C131 C13 C14 . . . 129.4(2) ?
C13 C131 H131a . . . 110(2) ?
C13 C131 H131b . . . 116(2) ?
C13 C131 H131c . . . 110(2) ?
H131a C131 H131b . . . 115(3) ?
H131a C131 H131c . . . 99(3) ?
H131b C131 H131c . . . 105(3) ?
C13 C14 C15 . . . 106.0(2) ?
C13 C14 H14 . . . 128(2) ?
C15 C14 H14 . . . 126(2) ?
N11 C15 C14 . . . 107.9(2) ?
N11 C15 C151 . . . 122.6(3) ?
C14 C15 C151 . . . 129.4(3) ?
C15 C151 H151a . . . 111(3) ?
C15 C151 H151b . . . 111(2) ?
C15 C151 H151c . . . 110(3) ?
H151a C151 H151b . . . 105(3) ?
H151a C151 H151c . . . 111(4) ?
H151b C151 H151c . . . 108(3) ?
B N21 N22 . . . 117.6(2) ?
B N21 C25 . . . 132.9(2) ?
N22 N21 C25 . . . 109.5(2) ?
Ag N22 N21 . . . 113.68(14) ?
Ag N22 C23 . . . 139.27(17) ?
N21 N22 C23 . . . 107.0(2) ?
N22 C23 C231 . . . 120.5(2) ?
N22 C23 C24 . . . 109.8(2) ?
C231 C23 C24 . . . 129.7(2) ?
C23 C231 H231a . . . 113(3) ?
C23 C231 H231b . . . 115(2) ?
C23 C231 H231c . . . 110(2) ?
H231a C231 H231b . . . 109(3) ?
H231a C231 H231c . . . 107(3) ?
H231b C231 H231c . . . 102(3) ?
C23 C24 C25 . . . 105.5(2) ?
C23 C24 H24 . . . 125.2(18) ?
C25 C24 H24 . . . 129.3(18) ?
N21 C25 C24 . . . 108.2(2) ?
N21 C25 C251 . . . 122.6(3) ?
C24 C25 C251 . . . 129.2(3) ?
C25 C251 H251a . . . 113(2) ?
C25 C251 H251b . . . 108(3) ?
C25 C251 H251c . . . 113(3) ?
H251a C251 H251b . . . 105(3) ?
H251a C251 H251c . . . 112(4) ?
H251b C251 H251c . . . 105(4) ?
Ag P1 C011 . . . 113.58(7) ?
Ag P1 C021 . . . 111.58(7) ?
Ag P1 C031 . . . 112.90(7) ?
C011 P1 C021 . . . 105.59(10) ?
C011 P1 C031 . . . 106.91(10) ?
C021 P1 C031 . . . 105.69(10) ?
P1 C011 C012 . . . 111.39(15) ?
P1 C011 C016 . . . 115.44(15) ?
P1 C011 H011 . . . 101.4(18) ?
C012 C011 C016 . . . 110.80(18) ?
C012 C011 H011 . . . 108.7(17) ?
C016 C011 H011 . . . 108.5(17) ?
C011 C012 C013 . . . 110.8(2) ?
C011 C012 H012a . . . 111.8(19) ?
C011 C012 H012b . . . 109.5(16) ?
C013 C012 H012a . . . 111.7(19) ?
C013 C012 H012b . . . 108.6(16) ?
H012a C012 H012b . . . 104(2) ?
C012 C013 C014 . . . 111.3(2) ?
C012 C013 H013a . . . 109.7(18) ?
C012 C013 H013b . . . 111.8(15) ?
C014 C013 H013a . . . 104.9(17) ?
C014 C013 H013b . . . 110.7(16) ?
H013a C013 H013b . . . 108(2) ?
C013 C014 C015 . . . 111.2(2) ?
C013 C014 H014a . . . 108(2) ?
C013 C014 H014b . . . 110.2(16) ?
C015 C014 H014a . . . 114(2) ?
C015 C014 H014b . . . 108.7(16) ?
H014a C014 H014b . . . 104(3) ?
C014 C015 C016 . . . 111.7(2) ?
C014 C015 H015a . . . 105.1(19) ?
C014 C015 H015b . . . 110.0(15) ?
C016 C015 H015a . . . 112.3(19) ?
C016 C015 H015b . . . 109.3(15) ?
H015a C015 H015b . . . 108(2) ?
C011 C016 C015 . . . 111.8(2) ?
C011 C016 H016a . . . 110.3(14) ?
C011 C016 H016b . . . 111.0(17) ?
C015 C016 H016a . . . 107.2(14) ?
C015 C016 H016b . . . 109.4(17) ?
H016a C016 H016b . . . 107(2) ?
P1 C021 C022 . . . 111.12(16) ?
P1 C021 C026 . . . 116.07(16) ?
P1 C021 H021 . . . 104.6(16) ?
C022 C021 C026 . . . 110.3(2) ?
C022 C021 H021 . . . 106.9(16) ?
C026 C021 H021 . . . 107.2(16) ?
C021 C022 C023 . . . 110.6(2) ?
C021 C022 H022a . . . 110.2(18) ?
C021 C022 H022b . . . 108.7(18) ?
C023 C022 H022a . . . 108.4(18) ?
C023 C022 H022b . . . 106.2(18) ?
H022a C022 H022b . . . 113(3) ?
C022 C023 C024 . . . 112.0(2) ?
C022 C023 H023a . . . 112(2) ?
C022 C023 H023b . . . 109(2) ?
C024 C023 H023a . . . 106(2) ?
C024 C023 H023b . . . 113(2) ?
H023a C023 H023b . . . 104(3) ?
C023 C024 C025 . . . 111.1(3) ?
C023 C024 H024a . . . 112.1(17) ?
C023 C024 H024b . . . 111.2(19) ?
C025 C024 H024a . . . 108.6(17) ?
C025 C024 H024b . . . 109(2) ?
H024a C024 H024b . . . 105(3) ?
C024 C025 C026 . . . 111.1(2) ?
C024 C025 H025a . . . 108.7(17) ?
C024 C025 H025b . . . 112.7(18) ?
C026 C025 H025a . . . 108.4(17) ?
C026 C025 H025b . . . 109.0(19) ?
H025a C025 H025b . . . 107(3) ?
C021 C026 C025 . . . 110.7(2) ?
C021 C026 H026a . . . 108.1(15) ?
C021 C026 H026b . . . 111.5(18) ?
C025 C026 H026a . . . 108.0(16) ?
C025 C026 H026b . . . 109.8(18) ?
H026a C026 H026b . . . 109(2) ?
P1 C031 C032 . . . 110.22(16) ?
P1 C031 C036 . . . 110.02(16) ?
P1 C031 H031 . . . 109.2(16) ?
C032 C031 C036 . . . 110.02(19) ?
C032 C031 H031 . . . 109.4(16) ?
C036 C031 H031 . . . 107.9(16) ?
C031 C032 C033 . . . 111.8(2) ?
C031 C032 H032a . . . 108.0(17) ?
C031 C032 H032b . . . 110.4(17) ?
C033 C032 H032a . . . 110.9(17) ?
C033 C032 H032b . . . 110.3(18) ?
H032a C032 H032b . . . 105(2) ?
C032 C033 C034 . . . 111.4(3) ?
C032 C033 H033a . . . 109.2(18) ?
C032 C033 H033b . . . 110.2(17) ?
C034 C033 H033a . . . 112.2(18) ?
C034 C033 H033b . . . 107.7(17) ?
H033a C033 H033b . . . 106(3) ?
C033 C034 C035 . . . 110.9(2) ?
C033 C034 H034a . . . 110.5(19) ?
C033 C034 H034b . . . 110(2) ?
C035 C034 H034a . . . 108(2) ?
C035 C034 H034b . . . 113(2) ?
H034a C034 H034b . . . 104(3) ?
C034 C035 C036 . . . 110.8(2) ?
C034 C035 H035a . . . 109.4(17) ?
C034 C035 H035b . . . 108(2) ?
C036 C035 H035a . . . 108.7(18) ?
C036 C035 H035b . . . 110(2) ?
H035a C035 H035b . . . 110(3) ?
C031 C036 C035 . . . 111.8(2) ?
C031 C036 H036a . . . 108.8(18) ?
C031 C036 H036b . . . 108.6(18) ?
C035 C036 H036a . . . 110.3(18) ?
C035 C036 H036b . . . 110.6(18) ?
H036a C036 H036b . . . 107(3) ?

loop_
_geom_bond_atom_site_label_1
_geom_bond_atom_site_label_2
_geom_bond_site_symmetry_1
_geom_bond_site_symmetry_2
_geom_bond_distance
_geom_bond_publ_flag
Ag N12 . . 2.250(2) ?
Ag N22 . . 2.299(2) ?
Ag P1 . . 2.3538(6) ?
B N11 . . 1.554(4) ?
B N21 . . 1.549(4) ?
B H1a . . 1.12(3) ?
B H1b . . 1.17(3) ?
N11 N12 . . 1.373(3) ?
N11 C15 . . 1.350(3) ?
N12 C13 . . 1.334(3) ?
C13 C131 . . 1.485(4) ?
C13 C14 . . 1.399(4) ?
C131 H131a . . .92(4) ?
C131 H131b . . .90(4) ?
C131 H131c . . 1.01(4) ?
C14 C15 . . 1.375(4) ?
C14 H14 . . .93(3) ?
C15 C151 . . 1.496(4) ?
C151 H151a . . .92(5) ?
C151 H151b . . .96(4) ?
C151 H151c . . .96(5) ?
N21 N22 . . 1.373(3) ?
N21 C25 . . 1.354(3) ?
N22 C23 . . 1.335(3) ?
C23 C231 . . 1.492(4) ?
C23 C24 . . 1.405(4) ?
C231 H231a . . .92(4) ?
C231 H231b . . .98(4) ?
C231 H231c . . .92(4) ?
C24 C25 . . 1.375(4) ?
C24 H24 . . .97(3) ?
C25 C251 . . 1.500(5) ?
C251 H251a . . .96(4) ?
C251 H251b . . .93(5) ?
C251 H251c . . .96(5) ?
P1 C011 . . 1.860(2) ?
P1 C021 . . 1.854(2) ?
P1 C031 . . 1.848(2) ?
C011 C012 . . 1.538(3) ?
C011 C016 . . 1.535(3) ?
C011 H011 . . .94(3) ?
C012 C013 . . 1.531(4) ?
C012 H012a . . .92(3) ?
C012 H012b . . 1.02(3) ?
C013 C014 . . 1.519(4) ?
C013 H013a . . 1.02(3) ?
C013 H013b . . .94(3) ?
C014 C015 . . 1.519(4) ?
C014 H014a . . .90(3) ?
C014 H014b . . 1.00(3) ?
C015 C016 . . 1.527(3) ?
C015 H015a . . .97(3) ?
C015 H015b . . 1.00(3) ?
C016 H016a . . 1.04(3) ?
C016 H016b . . .98(3) ?
C021 C022 . . 1.540(3) ?
C021 C026 . . 1.539(3) ?
C021 H021 . . 1.01(3) ?
C022 C023 . . 1.537(4) ?
C022 H022a . . .92(3) ?
C022 H022b . . .98(3) ?
C023 C024 . . 1.518(4) ?
C023 H023a . . .93(3) ?
C023 H023b . . .97(3) ?
C024 C025 . . 1.521(4) ?
C024 H024a . . 1.02(3) ?
C024 H024b . . 1.01(4) ?
C025 C026 . . 1.528(4) ?
C025 H025a . . 1.02(3) ?
C025 H025b . . .94(3) ?
C026 H026a . . 1.00(3) ?
C026 H026b . . .97(3) ?
C031 C032 . . 1.539(3) ?
C031 C036 . . 1.537(3) ?
C031 H031 . . .93(3) ?
C032 C033 . . 1.525(4) ?
C032 H032a . . 1.03(3) ?
C032 H032b . . .95(3) ?
C033 C034 . . 1.523(5) ?
C033 H033a . . .99(3) ?
C033 H033b . . .96(3) ?
C034 C035 . . 1.520(4) ?
C034 H034a . . 1.03(4) ?
C034 H034b . . .89(3) ?
C035 C036 . . 1.532(4) ?
C035 H035a . . 1.01(3) ?
C035 H035b . . .95(3) ?
C036 H036a . . .97(3) ?
C036 H036b . . .93(3) ?

loop_
_geom_contact_atom_site_label_1
_geom_contact_atom_site_label_2
_geom_contact_distance
_geom_contact_site_symmetry_1
_geom_contact_site_symmetry_2
_geom_contact_publ_flag
Ag B 3.103(3) . . ?
Ag N11 3.058(2) . . ?
Ag C13 3.372(3) . . ?
Ag N21 3.115(2) . . ?
Ag C23 3.424(2) . . ?
Ag C011 3.536(2) . . ?
Ag C012 3.520(2) . . ?
Ag C021 3.491(2) . . ?
Ag C022 3.777(3) . . ?
Ag C031 3.513(2) . . ?
Ag C036 3.765(3) . . ?
Ag H131c 3.26(4) . . ?
Ag H231b 3.36(4) . . ?
Ag H1a 2.63(3) . . ?
Ag H012a 2.98(3) . . ?
Ag H012b 3.58(3) . . ?
Ag H021 3.50(3) . . ?
Ag H022a 3.23(3) . . ?
Ag H032a 3.25(3) . . ?
Ag H036b 3.19(3) . . ?
B N12 2.525(4) . . ?
B C13 3.646(4) . . ?
B C14 3.737(4) . . ?
B C15 2.648(4) . . ?
B C151 3.186(5) . . ?
B N22 2.501(4) . . ?
B C23 3.629(4) . . ?
B C24 3.744(4) . . ?
B C25 2.663(4) . . ?
B C251 3.219(5) . . ?
B H151a 3.16(5) . . ?
B H151b 3.11(4) . . ?
B H251a 3.17(4) . . ?
B H251c 3.35(5) . . ?
B H011 3.40(3) . 6 ?
B H015a 3.09(3) . 6 ?
B H022b 3.24(3) . 6 ?
B H024b 3.25(3) . 6 ?
B H026a 3.46(3) . 6 ?
N11 C13 2.178(3) . . ?
N11 C14 2.204(3) . . ?
N11 C151 2.498(4) . . ?
N11 N21 2.532(3) . . ?
N11 N22 3.064(3) . . ?
N11 H151a 2.76(5) . . ?
N11 H151b 2.74(4) . . ?
N11 H1a 2.16(3) . . ?
N11 H1b 2.19(3) . . ?
N11 H015a 2.74(3) . 6 ?
N12 C131 2.458(4) . . ?
N12 C14 2.231(4) . . ?
N12 C15 2.223(3) . . ?
N12 N21 3.189(3) . . ?
N12 N22 3.123(3) . . ?
N12 H131b 2.98(4) . . ?
N12 H131c 2.55(4) . . ?
N12 H1a 2.66(3) . . ?
N12 H033a 2.98(3) . 3 ?
C13 C15 2.216(4) . . ?
C13 H131a 2.00(4) . . ?
C13 H131b 2.04(4) . . ?
C13 H131c 2.06(4) . . ?
C13 H14 2.10(3) . . ?
C131 C14 2.607(5) . . ?
C14 C151 2.597(5) . . ?
C14 H151c 2.70(5) . . ?
C15 H14 2.06(3) . . ?
C15 H151a 2.02(5) . . ?
C15 H151b 2.05(4) . . ?
C15 H151c 2.04(5) . . ?
C15 H1b 2.79(3) . . ?
C151 H1b 2.75(3) . . ?
N21 C23 2.176(3) . . ?
N21 C24 2.211(3) . . ?
N21 C251 2.504(4) . . ?
N21 H251a 2.78(4) . . ?
N21 H251c 2.87(4) . . ?
N21 H1a 2.13(3) . . ?
N21 H1b 2.25(3) . . ?
N21 H024b 2.98(4) . 6 ?
N22 C231 2.456(4) . . ?
N22 C24 2.242(3) . . ?
N22 C25 2.226(3) . . ?
N22 H231b 2.61(4) . . ?
N22 H231c 2.93(4) . . ?
N22 H1a 2.66(3) . . ?
C23 C25 2.213(4) . . ?
C23 H231a 2.04(4) . . ?
C23 H231b 2.10(4) . . ?
C23 H231c 2.01(4) . . ?
C23 H24 2.11(3) . . ?
C231 C24 2.622(4) . . ?
C24 C251 2.598(5) . . ?
C24 H251b 2.67(5) . . ?
C25 H24 2.12(3) . . ?
C25 H251a 2.07(4) . . ?
C25 H251b 2.00(5) . . ?
C25 H251c 2.07(4) . . ?
P1 C012 2.813(3) . . ?
P1 C016 2.876(2) . . ?
P1 C022 2.805(2) . . ?
P1 C026 2.883(3) . . ?
P1 C032 2.784(3) . . ?
P1 C036 2.779(3) . . ?
P1 H011 2.25(3) . . ?
P1 H012a 2.89(3) . . ?
P1 H012b 3.01(3) . . ?
P1 H016a 3.09(3) . . ?
P1 H016b 3.02(3) . . ?
P1 H021 2.32(3) . . ?
P1 H022a 2.90(3) . . ?
P1 H022b 3.02(3) . . ?
P1 H026a 3.08(3) . . ?
P1 H026b 3.02(3) . . ?
P1 H031 2.32(3) . . ?
P1 H032a 2.86(3) . . ?
P1 H032b 2.93(3) . . ?
P1 H036a 2.92(3) . . ?
P1 H036b 2.84(3) . . ?
C011 C013 2.526(3) . . ?
C011 C014 2.956(4) . . ?
C011 C015 2.535(3) . . ?
C011 C021 2.959(3) . . ?
C011 C031 2.979(3) . . ?
C011 H012a 2.07(3) . . ?
C011 H012b 2.11(3) . . ?
C011 H013a 2.72(3) . . ?
C011 H015a 2.79(3) . . ?
C011 H016a 2.13(3) . . ?
C011 H016b 2.10(3) . . ?
C012 C014 2.518(4) . . ?
C012 C015 2.950(4) . . ?
C012 C016 2.529(3) . . ?
C012 H011 2.05(3) . . ?
C012 H013a 2.10(3) . . ?
C012 H013b 2.07(3) . . ?
C012 H014b 2.76(3) . . ?
C012 H016a 2.79(2) . . ?
C013 C015 2.507(4) . . ?
C013 C016 2.942(3) . . ?
C013 H011 2.72(3) . . ?
C013 H012a 2.06(3) . . ?
C013 H012b 2.09(3) . . ?
C013 H014a 2.00(3) . . ?
C013 H014b 2.09(3) . . ?
C013 H015a 2.69(3) . . ?
C014 C016 2.520(4) . . ?
C014 H012b 2.74(3) . . ?
C014 H013a 2.03(3) . . ?
C014 H013b 2.05(3) . . ?
C014 H015a 2.01(3) . . ?
C014 H015b 2.08(3) . . ?
C014 H016a 2.76(2) . . ?
C015 H011 2.74(3) . . ?
C015 H013a 2.66(3) . . ?
C015 H014a 2.06(3) . . ?
C015 H014b 2.07(3) . . ?
C015 H016a 2.08(2) . . ?
C015 H016b 2.07(3) . . ?
C016 H011 2.04(3) . . ?
C016 H012b 2.77(3) . . ?
C016 H014b 2.76(3) . . ?
C016 H015a 2.10(3) . . ?
C016 H015b 2.08(3) . . ?
C016 H031 2.78(3) . . ?
C021 C023 2.530(3) . . ?
C021 C024 2.958(4) . . ?
C021 C025 2.523(4) . . ?
C021 C031 2.951(3) . . ?
C021 H011 2.78(3) . . ?
C021 H022a 2.05(3) . . ?
C021 H022b 2.07(3) . . ?
C021 H023a 2.77(3) . . ?
C021 H025a 2.73(3) . . ?
C021 H026a 2.08(3) . . ?
C021 H026b 2.10(3) . . ?
C022 C024 2.533(4) . . ?
C022 C025 2.952(4) . . ?
C022 C026 2.527(4) . . ?
C022 H021 2.07(3) . . ?
C022 H023a 2.08(3) . . ?
C022 H023b 2.07(3) . . ?
C022 H026a 2.71(3) . . ?
C023 C025 2.506(4) . . ?
C023 C026 2.940(4) . . ?
C023 H021 2.70(3) . . ?
C023 H022a 2.03(3) . . ?
C023 H022b 2.04(3) . . ?
C023 H024a 2.12(3) . . ?
C023 H024b 2.11(3) . . ?
C023 H025a 2.73(3) . . ?
C024 C026 2.514(4) . . ?
C024 H022b 2.70(3) . . ?
C024 H023a 1.99(3) . . ?
C024 H023b 2.10(3) . . ?
C024 H025a 2.09(3) . . ?
C024 H025b 2.07(3) . . ?
C024 H026a 2.70(3) . . ?
C025 H021 2.68(3) . . ?
C025 H023a 2.69(3) . . ?
C025 H024a 2.08(3) . . ?
C025 H024b 2.08(3) . . ?
C025 H026a 2.07(3) . . ?
C025 H026b 2.07(3) . . ?
C026 H021 2.07(3) . . ?
C026 H022b 2.71(3) . . ?
C026 H024b 2.76(3) . . ?
C026 H025a 2.09(3) . . ?
C026 H025b 2.04(3) . . ?
C031 C033 2.537(4) . . ?
C031 C034 2.966(4) . . ?
C031 C035 2.541(4) . . ?
C031 H032a 2.10(3) . . ?
C031 H032b 2.07(3) . . ?
C031 H033b 2.76(3) . . ?
C031 H035b 2.74(3) . . ?
C031 H036a 2.07(3) . . ?
C031 H036b 2.03(3) . . ?
C032 C034 2.517(4) . . ?
C032 C035 2.945(4) . . ?
C032 C036 2.520(4) . . ?
C032 H031 2.05(3) . . ?
C032 H033a 2.07(3) . . ?
C032 H033b 2.06(3) . . ?
C032 H034a 2.77(3) . . ?
C032 H036b 2.73(3) . . ?
C033 C035 2.506(4) . . ?
C033 C036 2.937(4) . . ?
C033 H031 2.74(3) . . ?
C033 H032a 2.13(3) . . ?
C033 H032b 2.05(3) . . ?
C033 H034a 2.12(4) . . ?
C033 H034b 2.01(4) . . ?
C033 H035b 2.69(3) . . ?
C034 C036 2.512(4) . . ?
C034 H032a 2.79(3) . . ?
C034 H033a 2.10(3) . . ?
C034 H033b 2.03(3) . . ?
C034 H035a 2.09(3) . . ?
C034 H035b 2.02(3) . . ?
C034 H036b 2.73(3) . . ?
C035 H031 2.73(3) . . ?
C035 H033b 2.70(3) . . ?
C035 H034a 2.08(3) . . ?
C035 H034b 2.05(3) . . ?
C035 H036a 2.08(3) . . ?
C035 H036b 2.05(3) . . ?
C036 H031 2.03(3) . . ?
C036 H032a 2.77(3) . . ?
C036 H034a 2.73(3) . . ?
C036 H035a 2.09(3) . . ?
C036 H035b 2.05(3) . . ?
H131a H131b 1.54(6) . . ?
H131a H131c 1.48(6) . . ?
H131b H131c 1.52(5) . . ?
H131b H24 2.55(5) . '7 645' ?
H131c H036b 2.57(5) . . ?
H151a H151b 1.49(6) . . ?
H151a H151c 1.55(7) . . ?
H151a H1b 2.48(6) . . ?
H151a H013a 2.49(6) . 6 ?
H151a H026b 2.50(6) . '1 655' ?
H151b H151c 1.56(6) . . ?
H231a H231b 1.55(6) . . ?
H231a H231c 1.48(5) . . ?
H231a H014a 2.47(5) . '4 655' ?
H231b H231c 1.48(5) . . ?
H251a H251b 1.51(6) . . ?
H251a H251c 1.59(6) . . ?
H251b H251c 1.50(7) . . ?
H1a H1b 1.95(4) . . ?
H1a H026a 2.52(4) . 6 ?
H011 H012a 2.36(4) . . ?
H011 H013a 2.56(4) . . ?
H011 H016b 2.35(4) . . ?
H011 H022b 2.27(4) . . ?
H012a H012b 1.53(4) . . ?
H012a H013a 2.43(4) . . ?
H012a H013b 2.35(4) . . ?
H012a H016b 2.47(4) . 6 ?
H012b H013b 2.39(4) . . ?
H012b H014b 2.60(4) . . ?
H012b H036a 2.42(4) . . ?
H013a H013b 1.58(4) . . ?
H013a H014a 2.29(4) . . ?
H013a H015a 2.46(4) . . ?
H013a H026b 2.49(4) . 6 ?
H013b H014a 2.27(4) . . ?
H013b H014b 2.38(4) . . ?
H013b H016b 2.44(4) . 6 ?
H014a H014b 1.50(4) . . ?
H014a H015a 2.29(4) . . ?
H014a H015b 2.40(4) . . ?
H014b H015b 2.35(4) . . ?
H014b H024a 2.45(4) . '7 545' ?
H015a H015b 1.60(4) . . ?
H015a H016b 2.40(4) . . ?
H015b H016a 2.34(4) . . ?
H015b H016b 2.38(4) . . ?
H016a H016b 1.62(4) . . ?
H016a H024a 2.38(4) . '7 545' ?
H016a H031 2.43(4) . . ?
H016a H036a 2.18(4) . . ?
H016b H026a 2.27(4) . . ?
H016b H031 2.59(4) . . ?
H021 H022a 2.33(4) . . ?
H021 H023a 2.58(4) . . ?
H021 H025a 2.49(4) . . ?
H021 H026b 2.40(4) . . ?
H021 H032b 2.35(4) . . ?
H022a H022b 1.58(4) . . ?
H022a H023a 2.33(4) . . ?
H022a H023b 2.32(4) . . ?
H022b H023b 2.34(4) . . ?
H022b H026a 2.52(4) . . ?
H023a H023b 1.50(5) . . ?
H023a H024a 2.31(4) . . ?
H023a H025a 2.55(4) . . ?
H023b H024a 2.45(4) . . ?
H023b H024b 2.43(5) . . ?
H024a H024b 1.60(5) . . ?
H024a H025a 2.38(4) . . ?
H024a H025b 2.38(4) . . ?
H024b H025b 2.37(5) . . ?
H024b H026a 2.56(4) . . ?
H025a H025b 1.58(4) . . ?
H025a H026b 2.38(4) . . ?
H025b H026a 2.35(4) . . ?
H025b H026b 2.31(4) . . ?
H026a H026b 1.60(4) . . ?
H026b H031 2.45(4) . . ?
H031 H032b 2.35(4) . . ?
H031 H035b 2.60(4) . . ?
H031 H036a 2.31(4) . . ?
H032a H032b 1.58(4) . . ?
H032a H033a 2.41(4) . . ?
H032b H033a 2.34(4) . . ?
H032b H033b 2.36(4) . . ?
H033a H033b 1.55(4) . . ?
H033a H034a 2.45(5) . . ?
H033a H034b 2.35(5) . . ?
H033b H034b 2.31(5) . . ?
H033b H035b 2.53(4) . . ?
H034a H034b 1.52(5) . . ?
H034a H035a 2.35(5) . . ?
H034a H036b 2.59(5) . . ?
H034b H035a 2.38(5) . . ?
H034b H035b 2.34(5) . . ?
H035a H035b 1.61(4) . . ?
H035a H036a 2.40(4) . . ?
H035a H036b 2.34(4) . . ?
H035b H036a 2.36(4) . . ?
H036a H036b 1.53(4) . . ?

loop_
_geom_hbond_atom_site_label_D
_geom_hbond_atom_site_label_H
_geom_hbond_atom_site_label_A
_geom_hbond_site_symmetry_D
_geom_hbond_site_symmetry_H
_geom_hbond_site_symmetry_A
_geom_hbond_distance_DH
_geom_hbond_distance_HA
_geom_hbond_distance_DA
_geom_hbond_angle_DHA
_geom_hbond_publ_flag
? ? ? ? ? ? ? ? ? ? ?

loop_
_geom_torsion_atom_site_label_1
_geom_torsion_atom_site_label_2
_geom_torsion_atom_site_label_3
_geom_torsion_atom_site_label_4
_geom_torsion_site_symmetry_1
_geom_torsion_site_symmetry_2
_geom_torsion_site_symmetry_3
_geom_torsion_site_symmetry_4
_geom_torsion
_geom_torsion_publ_flag
? ? ? ? ? ? ? ? ? ?
